data_2221468
loop_
_publ_author_name
'NizamMohideen, M.'
'Thenmozhi, S.'
'SubbiahPandi, A.'
'Selvam, N. Panneer'
'Perumal, P. T.'

_publ_section_title
;
 <i>N</i>-[(2-Hydroxy-1-naphthyl)(2-hydroxyphenyl)methyl]acetamide
;
_journal_coeditor_code PV2141
_journal_issue 4
_journal_name_full 'Acta Crystallographica Section E'
_journal_page_first o740
_journal_paper_doi 10.1107/S1600536809007983
_journal_volume 65
_journal_year 2009
_chemical_formula_iupac 'C19 H17 N O3'
_chemical_formula_moiety 'C19 H17 N O3'
_chemical_formula_sum 'C19 H17 N O3'
_chemical_formula_weight 307.34
_chemical_name_systematic
;
<i>N</i>-[(2-Hydroxy-1-naphthyl)(2-hydroxyphenyl)methyl]acetamide
;
_space_group_IT_number 15
_symmetry_cell_setting monoclinic
_symmetry_space_group_name_Hall '-C 2yc'
_symmetry_space_group_name_H-M 'C 1 2/c 1'
_atom_sites_solution_hydrogens geom
_atom_sites_solution_primary direct
_atom_sites_solution_secondary difmap
_audit_creation_method SHELXL-97
_cell_angle_alpha 90.00
_cell_angle_beta 121.4280(10)
_cell_angle_gamma 90.00
_cell_formula_units_Z 16
_cell_length_a 21.286(5)
_cell_length_b 17.9288(4)
_cell_length_c 19.524(7)
_cell_measurement_reflns_used 6464
_cell_measurement_temperature 293(2)
_cell_measurement_theta_max 25
_cell_measurement_theta_min 2.5
_cell_volume 6358(3)
_computing_cell_refinement 'APEX2 and SAINT (Bruker, 2004)'
_computing_data_collection 'APEX2 (Bruker, 2004)'
_computing_data_reduction 'SAINT and XPREP (Bruker, 2004)'
_computing_molecular_graphics 'ORTEP-3 for Windows (Farrugia, 1997)'
_computing_publication_material
;
SHELXL97 (Sheldrick, 2008) and PLATON (Spek, 2009)
;
_computing_structure_refinement 'SHELXL97 (Sheldrick, 2008)'
_computing_structure_solution 'SHELXS97 (Sheldrick, 2008)'
_diffrn_ambient_temperature 293(2)
_diffrn_measured_fraction_theta_full 0.994
_diffrn_measured_fraction_theta_max 0.994
_diffrn_measurement_device_type
;
Bruker Kappa APEXII CCD
;
_diffrn_measurement_method '\w and \f'
_diffrn_radiation_monochromator graphite
_diffrn_radiation_source 'fine-focus sealed tube'
_diffrn_radiation_type MoK\a
_diffrn_radiation_wavelength 0.71073
_diffrn_reflns_av_R_equivalents 0.0341
_diffrn_reflns_av_sigmaI/netI 0.0300
_diffrn_reflns_limit_h_max 26
_diffrn_reflns_limit_h_min -26
_diffrn_reflns_limit_k_max 22
_diffrn_reflns_limit_k_min -22
_diffrn_reflns_limit_l_max 23
_diffrn_reflns_limit_l_min -24
_diffrn_reflns_number 33278
_diffrn_reflns_theta_full 26.35
_diffrn_reflns_theta_max 26.35
_diffrn_reflns_theta_min 2.24
_diffrn_standards_decay_% 0
_exptl_absorpt_coefficient_mu 0.087
_exptl_absorpt_correction_T_max 0.986
_exptl_absorpt_correction_T_min 0.980
_exptl_absorpt_correction_type multi-scan
_exptl_absorpt_process_details '(SADABS; Bruker, 2004)'
_exptl_crystal_colour colourless
_exptl_crystal_density_diffrn 1.284
_exptl_crystal_density_method 'not measured'
_exptl_crystal_description prism
_exptl_crystal_F_000 2592
_exptl_crystal_size_max 0.20
_exptl_crystal_size_mid 0.16
_exptl_crystal_size_min 0.16
_refine_diff_density_max 0.474
_refine_diff_density_min -0.495
_refine_ls_extinction_method none
_refine_ls_goodness_of_fit_ref 1.024
_refine_ls_hydrogen_treatment constr
_refine_ls_matrix_type full
_refine_ls_number_parameters 417
_refine_ls_number_reflns 6464
_refine_ls_number_restraints 0
_refine_ls_restrained_S_all 1.024
_refine_ls_R_factor_all 0.0739
_refine_ls_R_factor_gt 0.0450
_refine_ls_shift/su_max 0.005
_refine_ls_shift/su_mean 0.000
_refine_ls_structure_factor_coef Fsqd
_refine_ls_weighting_details 'calc w=1/[\s^2^(Fo^2^)+(0.0747P)^2^+2.6626P] where P=(Fo^2^+2Fc^2^)/3'
_refine_ls_weighting_scheme calc
_refine_ls_wR_factor_gt 0.1240
_refine_ls_wR_factor_ref 0.1455
_reflns_number_gt 4384
_reflns_number_total 6464
_reflns_threshold_expression I>2\s(I)
_cod_data_source_file pv2141.cif
_cod_data_source_block I
_cod_depositor_comments
;
The following automatic conversions were performed:
'_symmetry_cell_setting' value 'Monoclinic' changed to 'monoclinic'
according to '/home/saulius/struct/CIF-dictionaries/cif_core.dic'
dictionary named 'cif_core.dic' version 2.4.1 from
2010-06-29.

'_exptl_absorpt_correction_type' value 'Multi-scan' changed
to 'multi-scan' according to
'/home/saulius/struct/CIF-dictionaries/cif_core.dic' dictionary named
'cif_core.dic' version 2.4.1 from 2010-06-29.

Automatic conversion script
Id: cif_fix_enum 1527 2010-12-29 10:47:43Z saulius 

The following automatic conversions were performed:

'_symmetry_cell_setting' value 'Monoclinic' changed to 'monoclinic'
according to /home/saulius/struct/CIF-dictionaries/cif_core.dic
dictionary named 'cif_core.dic' version 2.4.1 from
2010-06-29.

'_exptl_absorpt_correction_type' value 'Multi-scan'
changed to 'multi-scan' according to
/home/saulius/struct/CIF-dictionaries/cif_core.dic dictionary named
'cif_core.dic' version 2.4.1 from 2010-06-29.

Automatic conversion script
Id: cif_fix_values 1715 2011-07-08 13:25:40Z adriana 
;
_cod_original_sg_symbol_H-M 'C 2/c'
_cod_database_code 2221468
_cod_database_fobs_code 2221468

loop_
_symmetry_equiv_pos_as_xyz
'x, y, z'
'-x, y, -z+1/2'
'x+1/2, y+1/2, z'
'-x+1/2, y+1/2, -z+1/2'
'-x, -y, -z'
'x, -y, z-1/2'
'-x+1/2, -y+1/2, -z'
'x+1/2, -y+1/2, z-1/2'

loop_
_atom_site_type_symbol
_atom_site_label
_atom_site_fract_x
_atom_site_fract_y
_atom_site_fract_z
_atom_site_U_iso_or_equiv
_atom_site_adp_type
_atom_site_calc_flag
_atom_site_refinement_flags
_atom_site_occupancy
_atom_site_disorder_assembly
_atom_site_disorder_group
O O1 0.05068(7) 0.50195(8) 0.59220(8) 0.0556(4) Uani d . 1 . .
H H1 0.0080 0.5100 0.5793 0.083 Uiso calc R 1 . .
O O2 0.30227(7) 0.59048(8) 0.70861(10) 0.0655(4) Uani d . 1 . .
H H2 0.3361 0.6207 0.7274 0.098 Uiso calc R 1 . .
O O3 0.09894(7) 0.46622(7) 0.47788(7) 0.0427(3) Uani d . 1 . .
N N1 0.17949(8) 0.53425(8) 0.58664(9) 0.0413(4) Uani d . 1 . .
H H1A 0.2011 0.5768 0.6017 0.050 Uiso calc R 1 . .
C C1 0.09638(10) 0.51566(10) 0.67223(11) 0.0415(4) Uani d . 1 . .
C C2 0.07009(11) 0.53887(11) 0.72002(13) 0.0531(5) Uani d . 1 . .
H H2A 0.0200 0.5475 0.6975 0.064 Uiso calc R 1 . .
C C3 0.11779(12) 0.54928(13) 0.80092(14) 0.0619(6) Uani d . 1 . .
H H3 0.1000 0.5648 0.8332 0.074 Uiso calc R 1 . .
C C4 0.19150(13) 0.53670(14) 0.83396(13) 0.0659(6) Uani d . 1 . .
H H4 0.2238 0.5436 0.8887 0.079 Uiso calc R 1 . .
C C5 0.21785(11) 0.51384(12) 0.78609(12) 0.0533(5) Uani d . 1 . .
H H5 0.2680 0.5051 0.8092 0.064 Uiso calc R 1 . .
C C6 0.17118(9) 0.50360(10) 0.70431(11) 0.0391(4) Uani d . 1 . .
C C7 0.19871(9) 0.47856(9) 0.65004(10) 0.0376(4) Uani d . 1 . .
H H7 0.1727 0.4323 0.6237 0.045 Uiso calc R 1 . .
C C8 0.28056(9) 0.46165(10) 0.69505(11) 0.0399(4) Uani d . 1 . .
C C9 0.33020(10) 0.52005(11) 0.72284(12) 0.0473(5) Uani d . 1 . .
C C10 0.40660(11) 0.50776(14) 0.76622(13) 0.0600(6) Uani d . 1 . .
H H10 0.4390 0.5479 0.7834 0.072 Uiso calc R 1 . .
C C11 0.43294(11) 0.43680(15) 0.78296(13) 0.0641(6) Uani d . 1 . .
H H11 0.4836 0.4290 0.8120 0.077 Uiso calc R 1 . .
C C12 0.38526(12) 0.37479(13) 0.75730(12) 0.0552(5) Uani d . 1 . .
C C13 0.30753(10) 0.38715(11) 0.71243(10) 0.0431(4) Uani d . 1 . .
C C14 0.26164(12) 0.32330(11) 0.68782(12) 0.0531(5) Uani d . 1 . .
H H14 0.2108 0.3296 0.6590 0.064 Uiso calc R 1 . .
C C15 0.28989(16) 0.25316(13) 0.70521(14) 0.0739(7) Uani d . 1 . .
H H15 0.2584 0.2123 0.6876 0.089 Uiso calc R 1 . .
C C16 0.36600(18) 0.24206(16) 0.74933(16) 0.0850(9) Uani d . 1 . .
H H16 0.3850 0.1939 0.7615 0.102 Uiso calc R 1 . .
C C17 0.41189(15) 0.30083(17) 0.77423(14) 0.0747(8) Uani d . 1 . .
H H17 0.4624 0.2926 0.8033 0.090 Uiso calc R 1 . .
C C18 0.13247(10) 0.52537(10) 0.50919(11) 0.0398(4) Uani d . 1 . .
C C19 0.12036(14) 0.59206(12) 0.45734(14) 0.0709(7) Uani d . 1 . .
H H19A 0.1426 0.5835 0.4261 0.106 Uiso calc R 1 . .
H H19B 0.1422 0.6352 0.4906 0.106 Uiso calc R 1 . .
H H19C 0.0685 0.6002 0.4221 0.106 Uiso calc R 1 . .
O O1A -0.04220(8) 0.82226(9) 0.16047(8) 0.0572(4) Uani d . 1 . .
H H1A1 0.0018 0.8190 0.1765 0.086 Uiso calc R 1 . .
O O2A 0.05897(8) 0.65781(7) 0.02450(8) 0.0532(4) Uani d . 1 . .
H H2A1 0.0688 0.6224 0.0051 0.080 Uiso calc R 1 . .
O O3A 0.11589(7) 0.79276(7) 0.26185(8) 0.0472(3) Uani d . 1 . .
N N1A 0.06323(8) 0.72763(8) 0.14574(8) 0.0364(3) Uani d . 1 . .
H H1A2 0.0553 0.6835 0.1257 0.044 Uiso calc R 1 . .
C C1A -0.08229(10) 0.80834(10) 0.08044(12) 0.0444(4) Uani d . 1 . .
C C2A -0.15812(11) 0.80967(13) 0.03873(14) 0.0591(6) Uani d . 1 . .
H H2A2 -0.1826 0.8196 0.0656 0.071 Uiso calc R 1 . .
C C3A -0.19743(13) 0.79645(16) -0.04221(16) 0.0768(8) Uani d . 1 . .
H H3A -0.2486 0.7973 -0.0700 0.092 Uiso calc R 1 . .
C C4A -0.16199(13) 0.78190(18) -0.08270(15) 0.0820(8) Uani d . 1 . .
H H4A -0.1888 0.7730 -0.1377 0.098 Uiso calc R 1 . .
C C5A -0.08569(12) 0.78056(14) -0.04061(12) 0.0613(6) Uani d . 1 . .
H H5A -0.0617 0.7708 -0.0680 0.074 Uiso calc R 1 . .
C C6A -0.04459(10) 0.79339(10) 0.04089(11) 0.0412(4) Uani d . 1 . .
C C7A 0.03910(9) 0.79041(9) 0.08923(10) 0.0361(4) Uani d . 1 . .
H H7A 0.0562 0.8361 0.1214 0.043 Uiso calc R 1 . .
C C8A 0.07419(9) 0.78832(9) 0.03854(10) 0.0361(4) Uani d . 1 . .
C C9A 0.08438(10) 0.72246(10) 0.00967(11) 0.0421(4) Uani d . 1 . .
C C10A 0.11902(12) 0.72005(12) -0.03502(12) 0.0547(5) Uani d . 1 . .
H H10A 0.1268 0.6744 -0.0520 0.066 Uiso calc R 1 . .
C C11A 0.14087(12) 0.78344(13) -0.05326(12) 0.0573(6) Uani d . 1 . .
H H11A 0.1644 0.7810 -0.0821 0.069 Uiso calc R 1 . .
C C12A 0.12871(10) 0.85341(11) -0.02947(11) 0.0471(5) Uani d . 1 . .
C C13A 0.09502(9) 0.85622(10) 0.01715(10) 0.0385(4) Uani d . 1 . .
C C14A 0.08239(10) 0.92775(10) 0.03835(12) 0.0478(5) Uani d . 1 . .
H H14A 0.0605 0.9315 0.0689 0.057 Uiso calc R 1 . .
C C15A 0.10157(12) 0.99152(12) 0.01502(14) 0.0618(6) Uani d . 1 . .
H H15A 0.0927 1.0378 0.0299 0.074 Uiso calc R 1 . .
C C16A 0.13439(13) 0.98752(14) -0.03111(15) 0.0678(7) Uani d . 1 . .
H H16A 0.1471 1.0310 -0.0471 0.081 Uiso calc R 1 . .
C C17A 0.14749(12) 0.92046(14) -0.05222(13) 0.0609(6) Uani d . 1 . .
H H17A 0.1695 0.9183 -0.0826 0.073 Uiso calc R 1 . .
C C18A 0.09592(9) 0.73285(9) 0.22438(10) 0.0376(4) Uani d . 1 . .
C C19A 0.10774(14) 0.66185(12) 0.26910(13) 0.0664(6) Uani d . 1 . .
H H19D 0.1576 0.6455 0.2912 0.100 Uiso calc R 1 . .
H H19E 0.0746 0.6245 0.2332 0.100 Uiso calc R 1 . .
H H19F 0.0986 0.6698 0.3118 0.100 Uiso calc R 1 . .

loop_
_atom_site_aniso_label
_atom_site_aniso_U_11
_atom_site_aniso_U_22
_atom_site_aniso_U_33
_atom_site_aniso_U_12
_atom_site_aniso_U_13
_atom_site_aniso_U_23
O1 0.0317(7) 0.0809(10) 0.0451(8) 0.0032(6) 0.0138(6) -0.0079(7)
O2 0.0455(8) 0.0528(9) 0.0865(11) -0.0171(6) 0.0263(8) -0.0101(8)
O3 0.0459(7) 0.0437(7) 0.0373(7) -0.0037(5) 0.0210(6) 0.0021(5)
N1 0.0413(8) 0.0384(8) 0.0412(9) -0.0073(6) 0.0195(7) 0.0029(6)
C1 0.0359(10) 0.0454(10) 0.0392(10) -0.0024(7) 0.0170(8) -0.0011(8)
C2 0.0417(11) 0.0628(13) 0.0575(13) 0.0017(9) 0.0278(10) -0.0055(10)
C3 0.0575(14) 0.0827(16) 0.0557(14) -0.0054(11) 0.0367(12) -0.0149(11)
C4 0.0558(14) 0.0982(18) 0.0403(12) -0.0084(12) 0.0226(11) -0.0121(11)
C5 0.0383(10) 0.0776(14) 0.0405(12) -0.0030(9) 0.0181(9) -0.0024(10)
C6 0.0347(9) 0.0431(9) 0.0384(10) -0.0037(7) 0.0183(8) 0.0017(8)
C7 0.0344(9) 0.0394(9) 0.0353(10) -0.0045(7) 0.0156(8) 0.0017(7)
C8 0.0336(9) 0.0510(10) 0.0345(10) -0.0024(7) 0.0173(8) -0.0013(8)
C9 0.0376(10) 0.0579(12) 0.0466(12) -0.0060(8) 0.0221(9) -0.0049(9)
C10 0.0359(11) 0.0898(17) 0.0515(13) -0.0125(11) 0.0208(10) -0.0118(11)
C11 0.0339(11) 0.108(2) 0.0452(13) 0.0087(11) 0.0170(9) -0.0039(12)
C12 0.0496(12) 0.0800(15) 0.0343(11) 0.0183(11) 0.0207(9) 0.0040(10)
C13 0.0440(10) 0.0565(11) 0.0288(9) 0.0069(8) 0.0190(8) 0.0016(8)
C14 0.0631(13) 0.0502(11) 0.0416(11) 0.0043(9) 0.0243(10) 0.0037(9)
C15 0.103(2) 0.0525(13) 0.0569(15) 0.0120(12) 0.0349(14) 0.0057(11)
C16 0.116(2) 0.0699(17) 0.0615(16) 0.0430(17) 0.0412(17) 0.0142(14)
C17 0.0735(16) 0.096(2) 0.0478(14) 0.0407(15) 0.0266(12) 0.0112(13)
C18 0.0392(10) 0.0421(10) 0.0400(11) 0.0004(7) 0.0220(8) 0.0062(8)
C19 0.0904(17) 0.0539(13) 0.0561(14) -0.0071(11) 0.0296(13) 0.0165(11)
O1A 0.0482(8) 0.0822(10) 0.0491(9) 0.0035(7) 0.0308(7) -0.0040(7)
O2A 0.0785(10) 0.0377(7) 0.0558(9) -0.0008(6) 0.0437(8) -0.0059(6)
O3A 0.0497(8) 0.0510(8) 0.0430(8) -0.0150(6) 0.0257(6) -0.0112(6)
N1A 0.0441(8) 0.0343(7) 0.0327(8) 0.0001(6) 0.0212(7) -0.0004(6)
C1A 0.0443(11) 0.0470(10) 0.0448(11) 0.0062(8) 0.0253(9) 0.0098(8)
C2A 0.0468(12) 0.0752(15) 0.0633(15) 0.0115(10) 0.0343(11) 0.0171(11)
C3A 0.0406(12) 0.117(2) 0.0626(16) 0.0098(12) 0.0201(12) 0.0232(14)
C4A 0.0492(14) 0.140(3) 0.0415(13) 0.0071(14) 0.0133(11) 0.0125(14)
C5A 0.0530(13) 0.0939(17) 0.0376(12) 0.0075(11) 0.0242(10) 0.0092(11)
C6A 0.0427(10) 0.0449(10) 0.0398(10) 0.0053(7) 0.0241(8) 0.0085(8)
C7A 0.0433(10) 0.0335(8) 0.0362(10) 0.0019(7) 0.0241(8) 0.0024(7)
C8A 0.0378(9) 0.0396(9) 0.0314(9) 0.0033(7) 0.0184(8) 0.0018(7)
C9A 0.0482(11) 0.0436(10) 0.0361(10) 0.0038(8) 0.0231(9) 0.0012(8)
C10A 0.0682(14) 0.0587(13) 0.0486(12) 0.0087(10) 0.0384(11) -0.0051(10)
C11A 0.0640(14) 0.0759(15) 0.0486(13) 0.0025(11) 0.0410(11) -0.0010(10)
C12A 0.0430(11) 0.0617(12) 0.0361(10) -0.0028(8) 0.0203(9) 0.0056(9)
C13A 0.0350(9) 0.0464(10) 0.0310(9) -0.0001(7) 0.0151(8) 0.0038(7)
C14A 0.0511(11) 0.0443(10) 0.0497(12) 0.0021(8) 0.0275(10) 0.0048(9)
C15A 0.0647(14) 0.0450(11) 0.0678(15) -0.0017(9) 0.0291(12) 0.0083(10)
C16A 0.0716(15) 0.0637(15) 0.0650(15) -0.0153(11) 0.0335(13) 0.0165(12)
C17A 0.0608(13) 0.0790(16) 0.0479(13) -0.0136(11) 0.0319(11) 0.0091(11)
C18A 0.0360(9) 0.0429(10) 0.0353(10) -0.0027(7) 0.0194(8) -0.0010(8)
C19A 0.0892(17) 0.0554(13) 0.0411(12) -0.0012(11) 0.0245(12) 0.0092(10)

loop_
_atom_type_symbol
_atom_type_description
_atom_type_scat_dispersion_real
_atom_type_scat_dispersion_imag
_atom_type_scat_source
C C 0.0033 0.0016 'International Tables Vol C Tables 4.2.6.8 and 6.1.1.4'
H H 0.0000 0.0000 'International Tables Vol C Tables 4.2.6.8 and 6.1.1.4'
N N 0.0061 0.0033 'International Tables Vol C Tables 4.2.6.8 and 6.1.1.4'
O O 0.0106 0.0060 'International Tables Vol C Tables 4.2.6.8 and 6.1.1.4'

loop_
_geom_angle_atom_site_label_1
_geom_angle_atom_site_label_2
_geom_angle_atom_site_label_3
_geom_angle_site_symmetry_1
_geom_angle_site_symmetry_3
_geom_angle
_geom_angle_publ_flag
C1 O1 H1 . . 109.5 ?
C9 O2 H2 . . 109.5 ?
C18 N1 C7 . . 126.49(14) ?
C18 N1 H1A . . 116.8 ?
C7 N1 H1A . . 116.8 ?
O1 C1 C2 . . 122.04(16) ?
O1 C1 C6 . . 116.91(17) ?
C2 C1 C6 . . 121.03(17) ?
C3 C2 C1 . . 120.10(18) ?
C3 C2 H2A . . 120.0 ?
C1 C2 H2A . . 120.0 ?
C4 C3 C2 . . 119.9(2) ?
C4 C3 H3 . . 120.1 ?
C2 C3 H3 . . 120.1 ?
C3 C4 C5 . . 120.1(2) ?
C3 C4 H4 . . 120.0 ?
C5 C4 H4 . . 120.0 ?
C6 C5 C4 . . 121.34(19) ?
C6 C5 H5 . . 119.3 ?
C4 C5 H5 . . 119.3 ?
C5 C6 C1 . . 117.60(18) ?
C5 C6 C7 . . 122.49(16) ?
C1 C6 C7 . . 119.90(16) ?
N1 C7 C8 . . 110.73(14) ?
N1 C7 C6 . . 110.26(14) ?
C8 C7 C6 . . 113.48(14) ?
N1 C7 H7 . . 107.4 ?
C8 C7 H7 . . 107.4 ?
C6 C7 H7 . . 107.4 ?
C9 C8 C13 . . 119.13(17) ?
C9 C8 C7 . . 119.21(16) ?
C13 C8 C7 . . 121.61(15) ?
O2 C9 C8 . . 117.37(16) ?
O2 C9 C10 . . 120.90(18) ?
C8 C9 C10 . . 121.71(19) ?
C11 C10 C9 . . 119.6(2) ?
C11 C10 H10 . . 120.2 ?
C9 C10 H10 . . 120.2 ?
C10 C11 C12 . . 121.49(19) ?
C10 C11 H11 . . 119.3 ?
C12 C11 H11 . . 119.3 ?
C11 C12 C17 . . 122.1(2) ?
C11 C12 C13 . . 118.98(19) ?
C17 C12 C13 . . 119.0(2) ?
C14 C13 C8 . . 123.81(17) ?
C14 C13 C12 . . 117.12(18) ?
C8 C13 C12 . . 119.06(18) ?
C15 C14 C13 . . 121.8(2) ?
C15 C14 H14 . . 119.1 ?
C13 C14 H14 . . 119.1 ?
C14 C15 C16 . . 120.4(3) ?
C14 C15 H15 . . 119.8 ?
C16 C15 H15 . . 119.8 ?
C17 C16 C15 . . 120.1(2) ?
C17 C16 H16 . . 119.9 ?
C15 C16 H16 . . 119.9 ?
C16 C17 C12 . . 121.6(2) ?
C16 C17 H17 . . 119.2 ?
C12 C17 H17 . . 119.2 ?
O3 C18 N1 1 . 124.33(16) ?
O3 C18 N1 . . 124.33(16) ?
O3 C18 C19 1 . 119.64(17) ?
O3 C18 C19 . . 119.64(17) ?
N1 C18 C19 . . 116.02(17) ?
C18 C19 H19A . . 109.5 ?
C18 C19 H19B . . 109.5 ?
H19A C19 H19B . . 109.5 ?
C18 C19 H19C . . 109.5 ?
H19A C19 H19C . . 109.5 ?
H19B C19 H19C . . 109.5 ?
C1A O1A H1A1 . . 109.5 ?
C9A O2A H2A1 . . 109.5 ?
C18A N1A C7A . . 125.89(14) ?
C18A N1A H1A2 . . 117.1 ?
C7A N1A H1A2 . . 117.1 ?
O1A C1A C2A . . 121.13(18) ?
O1A C1A C6A . . 118.25(16) ?
C2A C1A C6A . . 120.61(19) ?
C3A C2A C1A . . 120.1(2) ?
C3A C2A H2A2 . . 119.9 ?
C1A C2A H2A2 . . 119.9 ?
C2A C3A C4A . . 120.6(2) ?
C2A C3A H3A . . 119.7 ?
C4A C3A H3A . . 119.7 ?
C3A C4A C5A . . 119.2(2) ?
C3A C4A H4A . . 120.4 ?
C5A C4A H4A . . 120.4 ?
C6A C5A C4A . . 121.6(2) ?
C6A C5A H5A . . 119.2 ?
C4A C5A H5A . . 119.2 ?
C5A C6A C1A . . 117.88(17) ?
C5A C6A C7A . . 122.95(17) ?
C1A C6A C7A . . 119.16(16) ?
N1A C7A C8A . . 111.85(13) ?
N1A C7A C6A . . 109.32(13) ?
C8A C7A C6A . . 114.26(14) ?
N1A C7A H7A . . 107.0 ?
C8A C7A H7A . . 107.0 ?
C6A C7A H7A . . 107.0 ?
C9A C8A C13A . . 118.19(16) ?
C9A C8A C7A . . 121.65(15) ?
C13A C8A C7A . . 120.11(15) ?
O2A C9A C8A . . 118.40(16) ?
O2A C9A C10A . . 119.78(16) ?
C8A C9A C10A . . 121.81(17) ?
C11A C10A C9A . . 120.26(18) ?
C11A C10A H10A . . 119.9 ?
C9A C10A H10A . . 119.9 ?
C10A C11A C12A . . 121.17(19) ?
C10A C11A H11A . . 119.4 ?
C12A C11A H11A . . 119.4 ?
C11A C12A C17A . . 121.7(2) ?
C11A C12A C13A . . 118.89(17) ?
C17A C12A C13A . . 119.44(19) ?
C14A C13A C12A . . 117.06(16) ?
C14A C13A C8A . . 123.40(17) ?
C12A C13A C8A . . 119.53(16) ?
C15A C14A C13A . . 121.6(2) ?
C15A C14A H14A . . 119.2 ?
C13A C14A H14A . . 119.2 ?
C14A C15A C16A . . 120.4(2) ?
C14A C15A H15A . . 119.8 ?
C16A C15A H15A . . 119.8 ?
C17A C16A C15A . . 119.7(2) ?
C17A C16A H16A . . 120.2 ?
C15A C16A H16A . . 120.2 ?
C16A C17A C12A . . 121.8(2) ?
C16A C17A H17A . . 119.1 ?
C12A C17A H17A . . 119.1 ?
O3A C18A N1A 1 . 123.91(16) ?
O3A C18A N1A . . 123.91(16) ?
O3A C18A N1A 1 . 123.91(16) ?
O3A C18A C19A 1 . 119.49(17) ?
O3A C18A C19A . . 119.49(17) ?
O3A C18A C19A 1 . 119.49(17) ?
N1A C18A C19A . . 116.59(16) ?
C18A C19A H19D . . 109.5 ?
C18A C19A H19E . . 109.5 ?
H19D C19A H19E . . 109.5 ?
C18A C19A H19F . . 109.5 ?
H19D C19A H19F . . 109.5 ?
H19E C19A H19F . . 109.5 ?

loop_
_geom_bond_atom_site_label_1
_geom_bond_atom_site_label_2
_geom_bond_site_symmetry_2
_geom_bond_distance
_geom_bond_publ_flag
O1 C1 . 1.365(2) ?
O1 H1 . 0.8200 ?
O2 C9 . 1.361(2) ?
O2 H2 . 0.8200 ?
O3 C18 . 1.246(2) ?
N1 C18 . 1.317(2) ?
N1 C7 . 1.473(2) ?
N1 H1A . 0.8600 ?
C1 C2 . 1.379(3) ?
C1 C6 . 1.391(2) ?
C2 C3 . 1.374(3) ?
C2 H2A . 0.9300 ?
C3 C4 . 1.369(3) ?
C3 H3 . 0.9300 ?
C4 C5 . 1.380(3) ?
C4 H4 . 0.9300 ?
C5 C6 . 1.384(3) ?
C5 H5 . 0.9300 ?
C6 C7 . 1.521(3) ?
C7 C8 . 1.518(2) ?
C7 H7 . 0.9800 ?
C8 C9 . 1.382(3) ?
C8 C13 . 1.423(3) ?
C9 C10 . 1.405(3) ?
C10 C11 . 1.360(3) ?
C10 H10 . 0.9300 ?
C11 C12 . 1.410(3) ?
C11 H11 . 0.9300 ?
C12 C17 . 1.412(3) ?
C12 C13 . 1.429(3) ?
C13 C14 . 1.416(3) ?
C14 C15 . 1.358(3) ?
C14 H14 . 0.9300 ?
C15 C16 . 1.397(4) ?
C15 H15 . 0.9300 ?
C16 C17 . 1.344(4) ?
C16 H16 . 0.9300 ?
C17 H17 . 0.9300 ?
C18 O3 1 1.246(2) ?
C18 C19 . 1.499(3) ?
C19 H19A . 0.9600 ?
C19 H19B . 0.9600 ?
C19 H19C . 0.9600 ?
O1A C1A . 1.357(2) ?
O1A H1A1 . 0.8200 ?
O2A C9A . 1.372(2) ?
O2A H2A1 . 0.8200 ?
O3A C18A . 1.243(2) ?
N1A C18A . 1.318(2) ?
N1A C7A . 1.469(2) ?
N1A H1A2 . 0.8600 ?
C1A C2A . 1.378(3) ?
C1A C6A . 1.400(3) ?
C2A C3A . 1.369(3) ?
C2A H2A2 . 0.9300 ?
C3A C4A . 1.373(4) ?
C3A H3A . 0.9300 ?
C4A C5A . 1.386(3) ?
C4A H4A . 0.9300 ?
C5A C6A . 1.378(3) ?
C5A H5A . 0.9300 ?
C6A C7A . 1.521(2) ?
C7A C8A . 1.520(2) ?
C7A H7A . 0.9800 ?
C8A C9A . 1.374(2) ?
C8A C13A . 1.430(2) ?
C9A C10A . 1.406(3) ?
C10A C11A . 1.344(3) ?
C10A H10A . 0.9300 ?
C11A C12A . 1.408(3) ?
C11A H11A . 0.9300 ?
C12A C17A . 1.410(3) ?
C12A C13A . 1.423(3) ?
C13A C14A . 1.416(3) ?
C14A C15A . 1.370(3) ?
C14A H14A . 0.9300 ?
C15A C16A . 1.400(4) ?
C15A H15A . 0.9300 ?
C16A C17A . 1.347(3) ?
C16A H16A . 0.9300 ?
C17A H17A . 0.9300 ?
C18A O3A 1 1.243(2) ?
C18A O3A 1 1.243(2) ?
C18A C19A . 1.489(3) ?
C19A H19D . 0.9600 ?
C19A H19E . 0.9600 ?
C19A H19F . 0.9600 ?

loop_
_geom_hbond_atom_site_label_D
_geom_hbond_atom_site_label_H
_geom_hbond_atom_site_label_A
_geom_hbond_site_symmetry_A
_geom_hbond_distance_DH
_geom_hbond_distance_HA
_geom_hbond_distance_DA
_geom_hbond_angle_DHA
O1 H1 O3 5_566 0.82 1.99 2.792(2) 166
O2A H2A1 O3 6_565 0.82 1.89 2.702(2) 170
O2 H2 O3A 7_566 0.82 1.81 2.588(2) 159
O1A H1A1 O3A 1 0.82 2.16 2.928(2) 156
C7 H7 O3 1 0.98 2.51 2.901(2) 104
C7A H7A O3A 1 0.98 2.47 2.879(2) 105

loop_
_geom_torsion_atom_site_label_1
_geom_torsion_atom_site_label_2
_geom_torsion_atom_site_label_3
_geom_torsion_atom_site_label_4
_geom_torsion_site_symmetry_1
_geom_torsion_site_symmetry_2
_geom_torsion_site_symmetry_3
_geom_torsion_site_symmetry_4
_geom_torsion
_geom_torsion_publ_flag
O1 C1 C2 C3 . . . . 177.50(19) ?
C6 C1 C2 C3 . . . . -1.1(3) ?
C1 C2 C3 C4 . . . . 0.1(3) ?
C2 C3 C4 C5 . . . . 0.2(4) ?
C3 C4 C5 C6 . . . . 0.4(4) ?
C4 C5 C6 C1 . . . . -1.3(3) ?
C4 C5 C6 C7 . . . . 179.9(2) ?
O1 C1 C6 C5 . . . . -177.01(17) ?
C2 C1 C6 C5 . . . . 1.7(3) ?
O1 C1 C6 C7 . . . . 1.8(2) ?
C2 C1 C6 C7 . . . . -179.54(17) ?
C18 N1 C7 C8 . . . . 120.86(18) ?
C18 N1 C7 C6 . . . . -112.71(19) ?
C5 C6 C7 N1 . . . . -121.32(19) ?
C1 C6 C7 N1 . . . . 59.9(2) ?
C5 C6 C7 C8 . . . . 3.5(2) ?
C1 C6 C7 C8 . . . . -175.20(15) ?
N1 C7 C8 C9 . . . . 49.0(2) ?
C6 C7 C8 C9 . . . . -75.7(2) ?
N1 C7 C8 C13 . . . . -133.86(17) ?
C6 C7 C8 C13 . . . . 101.53(19) ?
C13 C8 C9 O2 . . . . -176.66(17) ?
C7 C8 C9 O2 . . . . 0.6(3) ?
C13 C8 C9 C10 . . . . 1.5(3) ?
C7 C8 C9 C10 . . . . 178.75(18) ?
O2 C9 C10 C11 . . . . 176.8(2) ?
C8 C9 C10 C11 . . . . -1.3(3) ?
C9 C10 C11 C12 . . . . 0.4(3) ?
C10 C11 C12 C17 . . . . 179.9(2) ?
C10 C11 C12 C13 . . . . 0.2(3) ?
C9 C8 C13 C14 . . . . 179.16(18) ?
C7 C8 C13 C14 . . . . 2.0(3) ?
C9 C8 C13 C12 . . . . -0.8(3) ?
C7 C8 C13 C12 . . . . -177.97(17) ?
C11 C12 C13 C14 . . . . 179.99(19) ?
C17 C12 C13 C14 . . . . 0.3(3) ?
C11 C12 C13 C8 . . . . -0.1(3) ?
C17 C12 C13 C8 . . . . -179.79(19) ?
C8 C13 C14 C15 . . . . 179.4(2) ?
C12 C13 C14 C15 . . . . -0.7(3) ?
C13 C14 C15 C16 . . . . 0.9(4) ?
C14 C15 C16 C17 . . . . -0.7(4) ?
C15 C16 C17 C12 . . . . 0.3(4) ?
C11 C12 C17 C16 . . . . -179.8(2) ?
C13 C12 C17 C16 . . . . -0.1(4) ?
C7 N1 C18 O3 . . . 1 -2.7(3) ?
C7 N1 C18 O3 . . . . -2.7(3) ?
C7 N1 C18 C19 . . . . 177.57(19) ?
O1A C1A C2A C3A . . . . 179.1(2) ?
C6A C1A C2A C3A . . . . -0.1(3) ?
C1A C2A C3A C4A . . . . -0.1(4) ?
C2A C3A C4A C5A . . . . 0.1(4) ?
C3A C4A C5A C6A . . . . 0.1(4) ?
C4A C5A C6A C1A . . . . -0.3(3) ?
C4A C5A C6A C7A . . . . 178.4(2) ?
O1A C1A C6A C5A . . . . -178.92(18) ?
C2A C1A C6A C5A . . . . 0.3(3) ?
O1A C1A C6A C7A . . . . 2.3(2) ?
C2A C1A C6A C7A . . . . -178.44(17) ?
C18A N1A C7A C8A . . . . 122.33(17) ?
C18A N1A C7A C6A . . . . -110.10(18) ?
C5A C6A C7A N1A . . . . -114.0(2) ?
C1A C6A C7A N1A . . . . 64.7(2) ?
C5A C6A C7A C8A . . . . 12.2(2) ?
C1A C6A C7A C8A . . . . -169.11(15) ?
N1A C7A C8A C9A . . . . 39.0(2) ?
C6A C7A C8A C9A . . . . -85.9(2) ?
N1A C7A C8A C13A . . . . -143.40(15) ?
C6A C7A C8A C13A . . . . 91.73(19) ?
C13A C8A C9A O2A . . . . -174.72(15) ?
C7A C8A C9A O2A . . . . 2.9(3) ?
C13A C8A C9A C10A . . . . 4.5(3) ?
C7A C8A C9A C10A . . . . -177.87(17) ?
O2A C9A C10A C11A . . . . 176.72(19) ?
C8A C9A C10A C11A . . . . -2.5(3) ?
C9A C10A C11A C12A . . . . -1.0(3) ?
C10A C11A C12A C17A . . . . -176.2(2) ?
C10A C11A C12A C13A . . . . 2.3(3) ?
C11A C12A C13A C14A . . . . -178.70(18) ?
C17A C12A C13A C14A . . . . -0.2(3) ?
C11A C12A C13A C8A . . . . -0.2(3) ?
C17A C12A C13A C8A . . . . 178.39(17) ?
C9A C8A C13A C14A . . . . 175.33(17) ?
C7A C8A C13A C14A . . . . -2.4(3) ?
C9A C8A C13A C12A . . . . -3.1(2) ?
C7A C8A C13A C12A . . . . 179.18(15) ?
C12A C13A C14A C15A . . . . 0.1(3) ?
C8A C13A C14A C15A . . . . -178.39(18) ?
C13A C14A C15A C16A . . . . 0.2(3) ?
C14A C15A C16A C17A . . . . -0.4(3) ?
C15A C16A C17A C12A . . . . 0.3(4) ?
C11A C12A C17A C16A . . . . 178.5(2) ?
C13A C12A C17A C16A . . . . -0.1(3) ?
C7A N1A C18A O3A . . . 1 -5.8(3) ?
C7A N1A C18A O3A . . . . -5.8(3) ?
C7A N1A C18A O3A . . . 1 -5.8(3) ?
C7A N1A C18A C19A . . . . 173.15(18) ?
